data_1522583
loop_
_publ_author_name
'Nesper, R.'
'Miller, G.J.'

_publ_section_title
;
 A covalent view of chemical bonding in Laves phases Ca Lix Al2-x
;
_journal_name_full 'Journal of Alloys Compd.'
_journal_page_first 109
_journal_page_last 121
_journal_volume 197
_journal_year 1993
_chemical_formula_sum 'Al1.3 Ca Li0.7'
_chemical_name_systematic '(Al1.3 Li0.7) Ca'
_space_group_IT_number 194
_symmetry_space_group_name_Hall '-P 6c 2c'
_symmetry_space_group_name_H-M 'P 63/m m c'
_cell_angle_alpha 90
_cell_angle_beta 90
_cell_angle_gamma 120
_cell_formula_units_Z 8
_cell_length_a 5.796
_cell_length_b 5.796
_cell_length_c 18.754
_cell_volume 545.609
_citation_journal_id_ASTM JALCEU
_cod_data_source_file Nesper_JALCEU_1993_866.cif
_cod_data_source_block Al1.3Ca1Li0.7
_cod_original_cell_volume 545.6087
_cod_original_formula_sum 'Al1.3 Ca1 Li0.7'
_cod_database_code 1522583

loop_
_symmetry_equiv_pos_as_xyz
x,y,z
x-y,x,z+1/2
-y,x-y,z
-x,-y,z+1/2
-x+y,-x,z
y,-x+y,z+1/2
-y,-x,-z+1/2
x-y,-y,-z
x,x-y,-z+1/2
y,x,-z
-x+y,y,-z+1/2
-x,-x+y,-z
-x,-y,-z
-x+y,-x,-z-1/2
y,-x+y,-z
x,y,-z-1/2
x-y,x,-z
-y,x-y,-z-1/2
y,x,z-1/2
-x+y,y,z
-x,-x+y,z-1/2
-y,-x,z
x-y,-y,z-1/2
x,x-y,z

loop_
_atom_site_label
_atom_site_type_symbol
_atom_site_fract_x
_atom_site_fract_y
_atom_site_fract_z
_atom_site_occupancy
_atom_site_U_iso_or_equiv
Al1 Al 0.3333 0.6667 0.14 0.6 0.0
Li5 Li 0.166 0.332 0.75 0.4 0.0
Al4 Al 0.166 0.332 0.25 0.33 0.0
Al3 Al 0.5 0 0 0.67 0.0
Al5 Al 0.166 0.332 0.75 0.1 0.0
Al2 Al 0.3333 0.6667 0.161 0.4 0.0
Ca1 Ca 0 0 0.0926 1 0.0
Li4 Li 0.166 0.332 0.25 0.17 0.0
Ca2 Ca 0.3333 0.6667 0.8655 0.8 0.0
Li3 Li 0.5 0 0 0.33 0.0
Ca3 Ca 0.3333 0.6667 0.832 0.2 0.0
